data_4067657
loop_
_publ_author_name
'Zheng, Pengzhi'
'Hong, Jianquan'
'Liu, Ruiting'
'Zhang, Zhengxing'
'Pang, Zhen'
'Weng, Linhong'
'Zhou, Xigeng'

_publ_section_title
;
 Synthesis and Reactivities of Guanidinate Dianion Complexes of
 Heterobimetallic Lanthanide&#x2212;Lithium Cp2Ln[(CyN)2CNPh]Li(THF)3
;
_journal_issue 5
_journal_name_full Organometallics
_journal_page_first 1284
_journal_paper_doi 10.1021/om9010615
_journal_volume 29
_journal_year 2010
_chemical_formula_sum 'C35 H52 Er N3 Si'
_chemical_formula_weight 710.15
_chemical_name_systematic
; 
 ? 
;
_space_group_IT_number 14
_symmetry_cell_setting monoclinic
_symmetry_space_group_name_Hall '-P 2ybc'
_symmetry_space_group_name_H-M 'P 1 21/c 1'
_atom_sites_solution_hydrogens geom
_atom_sites_solution_primary direct
_atom_sites_solution_secondary difmap
_audit_creation_method SHELXL-97
_cell_angle_alpha 90.00
_cell_angle_beta 108.937(4)
_cell_angle_gamma 90.00
_cell_formula_units_Z 4
_cell_length_a 10.095(3)
_cell_length_b 27.295(9)
_cell_length_c 12.872(4)
_cell_measurement_reflns_used 919
_cell_measurement_temperature 293(2)
_cell_measurement_theta_max 21.604
_cell_measurement_theta_min 2.795
_cell_volume 3354.8(18)
_computing_cell_refinement 'Bruker SMART'
_computing_data_collection 'Bruker SMART'
_computing_data_reduction 'Bruker SHELXTL'
_computing_molecular_graphics 'Bruker SHELXTL'
_computing_publication_material 'Bruker SHELXTL'
_computing_structure_refinement 'SHELXL-97 (Sheldrick, 1997)'
_computing_structure_solution 'SHELXS-97 (Sheldrick, 1990)'
_diffrn_ambient_temperature 293(2)
_diffrn_measured_fraction_theta_full 1.000
_diffrn_measured_fraction_theta_max 1.000
_diffrn_measurement_device_type 'CCD area detector'
_diffrn_measurement_method 'phi and omega scans'
_diffrn_radiation_monochromator graphite
_diffrn_radiation_source 'fine-focus sealed tube'
_diffrn_radiation_type MoK\a
_diffrn_radiation_wavelength 0.71073
_diffrn_reflns_av_R_equivalents 0.0419
_diffrn_reflns_av_sigmaI/netI 0.0699
_diffrn_reflns_limit_h_max 12
_diffrn_reflns_limit_h_min -11
_diffrn_reflns_limit_k_max 29
_diffrn_reflns_limit_k_min -32
_diffrn_reflns_limit_l_max 10
_diffrn_reflns_limit_l_min -15
_diffrn_reflns_number 13792
_diffrn_reflns_theta_full 25.01
_diffrn_reflns_theta_max 25.01
_diffrn_reflns_theta_min 1.49
_exptl_absorpt_coefficient_mu 2.564
_exptl_absorpt_correction_T_max 0.8212
_exptl_absorpt_correction_T_min 0.7484
_exptl_absorpt_correction_type multi-scan
_exptl_absorpt_process_details sadabs
_exptl_crystal_colour pink
_exptl_crystal_density_diffrn 1.406
_exptl_crystal_density_method 'not measured'
_exptl_crystal_description block
_exptl_crystal_F_000 1460
_exptl_crystal_size_max 0.12
_exptl_crystal_size_mid 0.10
_exptl_crystal_size_min 0.08
_refine_diff_density_max 0.722
_refine_diff_density_min -0.829
_refine_diff_density_rms 0.080
_refine_ls_extinction_method none
_refine_ls_goodness_of_fit_ref 1.009
_refine_ls_hydrogen_treatment constr
_refine_ls_matrix_type full
_refine_ls_number_parameters 361
_refine_ls_number_reflns 5908
_refine_ls_number_restraints 18
_refine_ls_restrained_S_all 1.009
_refine_ls_R_factor_all 0.0618
_refine_ls_R_factor_gt 0.0343
_refine_ls_shift/su_max 0.002
_refine_ls_shift/su_mean 0.000
_refine_ls_structure_factor_coef Fsqd
_refine_ls_weighting_details 'calc w=1/[\s^2^(Fo^2^)+(0.0000P)^2^+0.0000P] where P=(Fo^2^+2Fc^2^)/3'
_refine_ls_weighting_scheme calc
_refine_ls_wR_factor_gt 0.0474
_refine_ls_wR_factor_ref 0.0497
_reflns_number_gt 3671
_reflns_number_total 5908
_reflns_threshold_expression >2sigma(I)
_cod_data_source_file om9010615_si_001.cif
_cod_data_source_block f81219b
_cod_depositor_comments
;
The following automatic conversions were performed:

'_symmetry_cell_setting' value 'Monoclinic' changed to 'monoclinic'
according to /home/saulius/struct/CIF-dictionaries/cif_core.dic
dictionary named 'cif_core.dic' version 2.4.1 from 2010-06-29.

Automatic conversion script
Id: cif_fix_values 1715 2011-07-08 13:25:40Z adriana 
;
_cod_original_cell_volume 3354.7(19)
_cod_original_sg_symbol_H-M P2(1)/c
_cod_database_code 4067657

loop_
_symmetry_equiv_pos_as_xyz
'x, y, z'
'-x, y+1/2, -z+1/2'
'-x, -y, -z'
'x, -y-1/2, z-1/2'

loop_
_atom_site_label
_atom_site_type_symbol
_atom_site_fract_x
_atom_site_fract_y
_atom_site_fract_z
_atom_site_U_iso_or_equiv
_atom_site_adp_type
_atom_site_occupancy
_atom_site_symmetry_multiplicity
_atom_site_calc_flag
_atom_site_refinement_flags
Er1 Er 0.24274(3) 0.151741(7) 0.99752(2) 0.04145(7) Uani 1 1 d .
N1 N 0.0275(3) 0.16307(12) 0.8650(3) 0.0364(10) Uani 1 1 d .
N2 N 0.1477(4) 0.09410(13) 0.8639(3) 0.0369(10) Uani 1 1 d .
N3 N -0.0609(3) 0.10755(12) 0.7069(3) 0.0317(9) Uani 1 1 d .
Si1 Si -0.21785(14) 0.07560(5) 0.69458(12) 0.0403(4) Uani 1 1 d .
C1 C 0.3791(11) 0.1870(5) 0.8711(7) 0.121(4) Uani 1 1 d .
H1A H 0.3399 0.1804 0.7965 0.146 Uiso 1 1 calc R
C2 C 0.4731(10) 0.1599(3) 0.9456(12) 0.110(3) Uani 1 1 d .
H2A H 0.5125 0.1310 0.9309 0.132 Uiso 1 1 calc R
C3 C 0.5013(7) 0.1800(4) 1.0421(8) 0.090(2) Uani 1 1 d .
H3A H 0.5625 0.1672 1.1069 0.108 Uiso 1 1 calc R
C4 C 0.4303(10) 0.2211(3) 1.0344(8) 0.093(3) Uani 1 1 d .
H4A H 0.4338 0.2421 1.0921 0.112 Uiso 1 1 calc R
C5 C 0.3512(8) 0.2275(3) 0.9278(12) 0.113(4) Uani 1 1 d .
H5A H 0.2908 0.2534 0.8984 0.136 Uiso 1 1 calc R
C6 C 0.0979(7) 0.1352(4) 1.1301(6) 0.088(2) Uani 1 1 d .
H6A H 0.0014 0.1393 1.1016 0.106 Uiso 1 1 calc R
C7 C 0.1643(11) 0.0940(3) 1.1294(6) 0.082(2) Uani 1 1 d .
H7A H 0.1228 0.0645 1.1000 0.098 Uiso 1 1 calc R
C8 C 0.3038(11) 0.1015(4) 1.1789(7) 0.101(3) Uani 1 1 d .
H8A H 0.3750 0.0787 1.1881 0.121 Uiso 1 1 calc R
C9 C 0.3191(10) 0.1503(5) 1.2129(5) 0.117(4) Uani 1 1 d .
H9A H 0.4018 0.1662 1.2519 0.140 Uiso 1 1 calc R
C10 C 0.1881(13) 0.1698(3) 1.1773(7) 0.103(3) Uani 1 1 d .
H10A H 0.1658 0.2023 1.1850 0.123 Uiso 1 1 calc R
C11 C 0.0363(4) 0.12167(16) 0.8123(4) 0.0337(11) Uani 1 1 d .
C12 C -0.0868(4) 0.19838(15) 0.8231(4) 0.0352(12) Uani 1 1 d .
H12A H -0.1600 0.1833 0.7618 0.042 Uiso 1 1 calc R
C13 C -0.1481(5) 0.21048(16) 0.9123(5) 0.0595(16) Uani 1 1 d .
H13A H -0.0751 0.2237 0.9752 0.071 Uiso 1 1 calc R
H13B H -0.1826 0.1807 0.9356 0.071 Uiso 1 1 calc R
C14 C -0.2678(5) 0.24753(18) 0.8741(5) 0.0700(19) Uani 1 1 d .
H14A H -0.3443 0.2332 0.8155 0.084 Uiso 1 1 calc R
H14B H -0.3020 0.2550 0.9346 0.084 Uiso 1 1 calc R
C15 C -0.2222(5) 0.29363(18) 0.8343(5) 0.0630(17) Uani 1 1 d .
H15A H -0.1535 0.3101 0.8949 0.076 Uiso 1 1 calc R
H15B H -0.3019 0.3153 0.8056 0.076 Uiso 1 1 calc R
C16 C -0.1587(5) 0.28249(18) 0.7450(5) 0.077(2) Uani 1 1 d .
H16A H -0.1217 0.3124 0.7245 0.093 Uiso 1 1 calc R
H16B H -0.2310 0.2702 0.6806 0.093 Uiso 1 1 calc R
C17 C -0.0414(5) 0.24462(18) 0.7836(5) 0.0662(18) Uani 1 1 d .
H17A H -0.0069 0.2371 0.7233 0.079 Uiso 1 1 calc R
H17B H 0.0354 0.2587 0.8425 0.079 Uiso 1 1 calc R
C18 C 0.1727(4) 0.04583(15) 0.8232(4) 0.0403(12) Uani 1 1 d .
H18A H 0.0944 0.0384 0.7567 0.048 Uiso 1 1 calc R
C19 C 0.1791(5) 0.00667(15) 0.9066(4) 0.0510(14) Uani 1 1 d .
H19A H 0.0911 0.0060 0.9219 0.061 Uiso 1 1 calc R
H19B H 0.2528 0.0146 0.9745 0.061 Uiso 1 1 calc R
C20 C 0.2071(6) -0.04413(16) 0.8674(4) 0.0608(16) Uani 1 1 d .
H20A H 0.2179 -0.0677 0.9259 0.073 Uiso 1 1 calc R
H20B H 0.1274 -0.0540 0.8054 0.073 Uiso 1 1 calc R
C21 C 0.3363(6) -0.04426(19) 0.8342(5) 0.080(2) Uani 1 1 d .
H21A H 0.3454 -0.0758 0.8026 0.096 Uiso 1 1 calc R
H21B H 0.4179 -0.0395 0.8987 0.096 Uiso 1 1 calc R
C22 C 0.3313(6) -0.00442(19) 0.7515(5) 0.082(2) Uani 1 1 d .
H22A H 0.2567 -0.0114 0.6836 0.098 Uiso 1 1 calc R
H22B H 0.4191 -0.0039 0.7359 0.098 Uiso 1 1 calc R
C23 C 0.3067(5) 0.04523(17) 0.7942(5) 0.0612(17) Uani 1 1 d .
H23A H 0.3011 0.0699 0.7387 0.073 Uiso 1 1 calc R
H23B H 0.3851 0.0534 0.8588 0.073 Uiso 1 1 calc R
C24 C -0.0034(5) 0.11318(18) 0.6193(4) 0.0384(12) Uani 1 1 d .
C25 C 0.0887(5) 0.15100(19) 0.6222(4) 0.0556(14) Uani 1 1 d .
H25A H 0.1125 0.1728 0.6809 0.067 Uiso 1 1 calc R
C26 C 0.1454(5) 0.1567(2) 0.5395(5) 0.0686(17) Uani 1 1 d .
H26A H 0.2069 0.1825 0.5431 0.082 Uiso 1 1 calc R
C27 C 0.1142(7) 0.1260(3) 0.4533(6) 0.085(2) Uani 1 1 d .
H27A H 0.1529 0.1304 0.3976 0.102 Uiso 1 1 calc R
C28 C 0.0242(7) 0.0880(3) 0.4494(5) 0.086(2) Uani 1 1 d .
H28A H 0.0019 0.0662 0.3906 0.104 Uiso 1 1 calc R
C29 C -0.0340(5) 0.08176(19) 0.5329(5) 0.0617(16) Uani 1 1 d .
H29A H -0.0946 0.0557 0.5294 0.074 Uiso 1 1 calc R
C30 C -0.2079(5) 0.00892(15) 0.6652(4) 0.0670(17) Uani 1 1 d .
H30A H -0.1277 -0.0052 0.7192 0.100 Uiso 1 1 calc R
H30B H -0.1995 0.0049 0.5935 0.100 Uiso 1 1 calc R
H30C H -0.2913 -0.0072 0.6678 0.100 Uiso 1 1 calc R
C31 C -0.2363(5) 0.07826(19) 0.8337(4) 0.0732(18) Uani 1 1 d .
H31A H -0.1540 0.0648 0.8865 0.110 Uiso 1 1 calc R
H31B H -0.3168 0.0596 0.8340 0.110 Uiso 1 1 calc R
H31C H -0.2476 0.1117 0.8522 0.110 Uiso 1 1 calc R
C32 C -0.3753(5) 0.1023(2) 0.5876(5) 0.0530(15) Uani 1 1 d .
C33 C -0.3831(8) 0.0898(3) 0.4721(6) 0.196(5) Uani 1 1 d U
H33A H -0.4659 0.1041 0.4214 0.295 Uiso 1 1 calc R
H33B H -0.3864 0.0548 0.4631 0.295 Uiso 1 1 calc R
H33C H -0.3020 0.1024 0.4578 0.295 Uiso 1 1 calc R
C34 C -0.5008(6) 0.0782(3) 0.5931(7) 0.192(5) Uani 1 1 d U
H34A H -0.5812 0.0916 0.5380 0.289 Uiso 1 1 calc R
H34B H -0.5096 0.0834 0.6644 0.289 Uiso 1 1 calc R
H34C H -0.4948 0.0437 0.5807 0.289 Uiso 1 1 calc R
C35 C -0.3889(8) 0.1535(2) 0.5884(8) 0.270(7) Uani 1 1 d U
H35A H -0.4726 0.1632 0.5313 0.404 Uiso 1 1 calc R
H35B H -0.3092 0.1685 0.5761 0.404 Uiso 1 1 calc R
H35C H -0.3941 0.1638 0.6582 0.404 Uiso 1 1 calc R

loop_
_atom_site_aniso_label
_atom_site_aniso_U_11
_atom_site_aniso_U_22
_atom_site_aniso_U_33
_atom_site_aniso_U_23
_atom_site_aniso_U_13
_atom_site_aniso_U_12
Er1 0.03752(12) 0.04769(12) 0.03471(12) -0.00268(18) 0.00560(9) -0.00264(15)
N1 0.034(2) 0.038(3) 0.036(2) -0.005(2) 0.010(2) 0.0026(17)
N2 0.039(2) 0.033(2) 0.034(3) 0.004(2) 0.007(2) 0.0052(18)
N3 0.032(2) 0.038(2) 0.026(2) -0.002(2) 0.010(2) 0.0012(17)
Si1 0.0405(8) 0.0428(8) 0.0346(9) 0.0016(7) 0.0081(7) -0.0049(7)
C1 0.081(7) 0.237(14) 0.049(5) 0.000(7) 0.024(5) -0.098(8)
C2 0.077(6) 0.102(7) 0.177(11) -0.052(8) 0.077(7) -0.036(6)
C3 0.047(4) 0.091(7) 0.113(8) 0.026(6) -0.001(5) -0.014(4)
C4 0.104(7) 0.064(5) 0.123(9) -0.041(5) 0.053(6) -0.045(5)
C5 0.056(5) 0.103(7) 0.181(11) 0.090(8) 0.039(7) 0.009(5)
C6 0.084(6) 0.141(8) 0.047(5) 0.016(5) 0.032(4) 0.012(6)
C7 0.124(7) 0.074(6) 0.058(5) 0.013(4) 0.046(6) -0.008(5)
C8 0.103(7) 0.139(8) 0.069(6) 0.064(6) 0.041(6) 0.063(6)
C9 0.091(6) 0.216(11) 0.028(4) 0.004(7) -0.001(4) -0.062(8)
C10 0.185(10) 0.087(6) 0.049(6) -0.020(5) 0.057(7) 0.003(7)
C11 0.033(3) 0.037(3) 0.032(3) 0.006(3) 0.011(3) -0.007(2)
C12 0.032(3) 0.036(3) 0.034(3) -0.004(2) 0.006(2) 0.005(2)
C13 0.068(4) 0.045(3) 0.075(5) -0.003(3) 0.037(4) 0.011(3)
C14 0.059(4) 0.062(4) 0.100(6) -0.014(4) 0.040(4) 0.013(3)
C15 0.054(4) 0.054(4) 0.072(5) -0.013(3) 0.010(3) 0.015(3)
C16 0.075(4) 0.066(4) 0.096(6) 0.035(4) 0.035(4) 0.032(3)
C17 0.062(4) 0.068(4) 0.082(5) 0.023(4) 0.042(4) 0.035(3)
C18 0.045(3) 0.037(3) 0.032(3) -0.001(3) 0.003(3) 0.007(2)
C19 0.070(4) 0.045(3) 0.041(3) 0.003(3) 0.022(3) 0.003(3)
C20 0.094(4) 0.040(3) 0.054(4) 0.008(3) 0.031(4) 0.010(3)
C21 0.076(4) 0.055(4) 0.109(6) -0.003(4) 0.031(4) 0.022(3)
C22 0.089(5) 0.065(4) 0.121(6) -0.001(4) 0.075(5) 0.013(4)
C23 0.064(4) 0.049(3) 0.085(5) 0.000(3) 0.045(4) 0.004(3)
C24 0.034(3) 0.051(3) 0.029(3) 0.003(3) 0.008(3) 0.011(2)
C25 0.058(3) 0.066(4) 0.047(4) 0.003(3) 0.023(3) -0.009(3)
C26 0.058(4) 0.094(5) 0.060(4) 0.015(4) 0.028(4) -0.009(4)
C27 0.061(5) 0.152(7) 0.056(5) 0.029(5) 0.038(4) 0.034(4)
C28 0.075(5) 0.137(7) 0.049(5) -0.016(5) 0.021(4) 0.020(4)
C29 0.063(4) 0.072(4) 0.052(4) -0.006(4) 0.021(4) 0.001(3)
C30 0.072(4) 0.045(3) 0.077(5) 0.007(3) 0.013(4) -0.008(3)
C31 0.077(4) 0.094(5) 0.058(4) -0.001(4) 0.035(4) -0.030(3)
C32 0.039(3) 0.072(4) 0.041(4) -0.005(3) 0.003(3) 0.002(3)
C33 0.121(7) 0.330(13) 0.094(7) 0.040(9) -0.028(6) 0.104(8)
C34 0.034(4) 0.264(11) 0.251(12) 0.136(9) 0.007(6) -0.007(5)
C35 0.181(8) 0.062(5) 0.351(15) -0.067(8) -0.210(9) 0.058(5)

loop_
_atom_type_symbol
_atom_type_description
_atom_type_scat_dispersion_real
_atom_type_scat_dispersion_imag
_atom_type_scat_source
C C 0.0033 0.0016 'International Tables Vol C Tables 4.2.6.8 and 6.1.1.4'
H H 0.0000 0.0000 'International Tables Vol C Tables 4.2.6.8 and 6.1.1.4'
N N 0.0061 0.0033 'International Tables Vol C Tables 4.2.6.8 and 6.1.1.4'
Si Si 0.0817 0.0704 'International Tables Vol C Tables 4.2.6.8 and 6.1.1.4'
Er Er -0.2586 4.9576 'International Tables Vol C Tables 4.2.6.8 and 6.1.1.4'

loop_
_geom_angle_atom_site_label_1
_geom_angle_atom_site_label_2
_geom_angle_atom_site_label_3
_geom_angle
N2 Er1 N1 58.27(12)
N2 Er1 C10 129.7(3)
N1 Er1 C10 102.3(3)
N2 Er1 C3 120.9(3)
N1 Er1 C3 139.52(19)
C10 Er1 C3 103.6(4)
N2 Er1 C8 103.3(3)
N1 Er1 C8 128.7(3)
C10 Er1 C8 50.0(2)
C3 Er1 C8 91.7(3)
N2 Er1 C4 137.26(19)
N1 Er1 C4 119.4(3)
C10 Er1 C4 93.0(3)
C3 Er1 C4 29.29(18)
C8 Er1 C4 105.8(4)
N2 Er1 C7 86.14(18)
N1 Er1 C7 98.6(2)
C10 Er1 C7 48.7(2)
C3 Er1 C7 121.9(3)
C8 Er1 C7 30.17(19)
C4 Er1 C7 132.3(3)
N2 Er1 C6 100.6(3)
N1 Er1 C6 85.08(18)
C10 Er1 C6 29.20(19)
C3 Er1 C6 129.7(3)
C8 Er1 C6 49.1(2)
C4 Er1 C6 122.1(3)
C7 Er1 C6 28.93(17)
N2 Er1 C9 133.5(3)
N1 Er1 C9 131.8(3)
C10 Er1 C9 30.2(2)
C3 Er1 C9 80.9(3)
C8 Er1 C9 30.9(2)
C4 Er1 C9 82.7(3)
C7 Er1 C9 49.7(2)
C6 Er1 C9 49.0(2)
N2 Er1 C2 93.2(3)
N1 Er1 C2 120.0(3)
C10 Er1 C2 132.2(4)
C3 Er1 C2 28.8(2)
C8 Er1 C2 107.5(4)
C4 Er1 C2 48.3(2)
C7 Er1 C2 133.9(4)
C6 Er1 C2 155.0(4)
C9 Er1 C2 106.8(4)
N2 Er1 C5 113.7(3)
N1 Er1 C5 92.2(2)
C10 Er1 C5 112.8(4)
C3 Er1 C5 49.0(2)
C8 Er1 C5 135.8(4)
C4 Er1 C5 30.0(2)
C7 Er1 C5 160.2(4)
C6 Er1 C5 137.7(4)
C9 Er1 C5 111.1(4)
C2 Er1 C5 49.2(3)
N2 Er1 C1 87.9(2)
N1 Er1 C1 92.9(3)
C10 Er1 C1 142.0(3)
C3 Er1 C1 48.6(2)
C8 Er1 C1 136.7(4)
C4 Er1 C1 49.6(2)
C7 Er1 C1 161.7(4)
C6 Er1 C1 168.5(4)
C9 Er1 C1 128.7(2)
C2 Er1 C1 29.4(2)
C5 Er1 C1 30.9(2)
C11 N1 C12 123.0(4)
C11 N1 Er1 93.4(3)
C12 N1 Er1 143.2(3)
C11 N2 C18 122.8(4)
C11 N2 Er1 93.8(3)
C18 N2 Er1 143.3(3)
C24 N3 C11 112.6(3)
C24 N3 Si1 124.1(3)
C11 N3 Si1 122.1(3)
N3 Si1 C31 105.1(2)
N3 Si1 C30 113.13(19)
C31 Si1 C30 105.2(2)
N3 Si1 C32 113.2(2)
C31 Si1 C32 111.4(2)
C30 Si1 C32 108.5(2)
C2 C1 C5 106.2(9)
C2 C1 Er1 75.2(5)
C5 C1 Er1 74.5(4)
C2 C1 H1A 126.9
C5 C1 H1A 126.9
Er1 C1 H1A 115.8
C3 C2 C1 109.7(9)
C3 C2 Er1 74.4(4)
C1 C2 Er1 75.4(4)
C3 C2 H2A 125.2
C1 C2 H2A 125.2
Er1 C2 H2A 116.9
C2 C3 C4 109.9(9)
C2 C3 Er1 76.8(4)
C4 C3 Er1 75.7(4)
C2 C3 H3A 125.0
C4 C3 H3A 125.0
Er1 C3 H3A 114.5
C3 C4 C5 108.3(8)
C3 C4 Er1 75.0(4)
C5 C4 Er1 75.9(4)
C3 C4 H4A 125.8
C5 C4 H4A 125.8
Er1 C4 H4A 115.4
C4 C5 C1 105.8(8)
C4 C5 Er1 74.1(4)
C1 C5 Er1 74.6(4)
C4 C5 H5A 127.1
C1 C5 H5A 127.1
Er1 C5 H5A 116.5
C7 C6 C10 109.9(8)
C7 C6 Er1 75.5(4)
C10 C6 Er1 74.2(4)
C7 C6 H6A 125.0
C10 C6 H6A 125.0
Er1 C6 H6A 117.1
C6 C7 C8 108.7(7)
C6 C7 Er1 75.6(4)
C8 C7 Er1 74.2(4)
C6 C7 H7A 125.6
C8 C7 H7A 125.6
Er1 C7 H7A 116.6
C7 C8 C9 106.5(7)
C7 C8 Er1 75.6(4)
C9 C8 Er1 75.5(4)
C7 C8 H8A 126.8
C9 C8 H8A 126.8
Er1 C8 H8A 114.6
C10 C9 C8 105.7(8)
C10 C9 Er1 73.6(4)
C8 C9 Er1 73.6(4)
C10 C9 H9A 127.1
C8 C9 H9A 127.1
Er1 C9 H9A 117.9
C6 C10 C9 109.0(8)
C6 C10 Er1 76.6(4)
C9 C10 Er1 76.2(4)
C6 C10 H10A 125.5
C9 C10 H10A 125.5
Er1 C10 H10A 113.9
N1 C11 N2 114.1(4)
N1 C11 N3 124.4(4)
N2 C11 N3 121.5(4)
N1 C11 Er1 57.4(2)
N2 C11 Er1 57.0(2)
N3 C11 Er1 172.7(3)
N1 C12 C17 113.0(3)
N1 C12 C13 109.4(4)
C17 C12 C13 108.8(4)
N1 C12 H12A 108.5
C17 C12 H12A 108.5
C13 C12 H12A 108.5
C12 C13 C14 112.1(4)
C12 C13 H13A 109.2
C14 C13 H13A 109.2
C12 C13 H13B 109.2
C14 C13 H13B 109.2
H13A C13 H13B 107.9
C15 C14 C13 111.7(4)
C15 C14 H14A 109.3
C13 C14 H14A 109.3
C15 C14 H14B 109.3
C13 C14 H14B 109.3
H14A C14 H14B 107.9
C14 C15 C16 110.2(4)
C14 C15 H15A 109.6
C16 C15 H15A 109.6
C14 C15 H15B 109.6
C16 C15 H15B 109.6
H15A C15 H15B 108.1
C15 C16 C17 111.3(5)
C15 C16 H16A 109.4
C17 C16 H16A 109.4
C15 C16 H16B 109.4
C17 C16 H16B 109.4
H16A C16 H16B 108.0
C12 C17 C16 113.1(4)
C12 C17 H17A 109.0
C16 C17 H17A 109.0
C12 C17 H17B 109.0
C16 C17 H17B 109.0
H17A C17 H17B 107.8
N2 C18 C19 110.9(4)
N2 C18 C23 111.6(4)
C19 C18 C23 109.5(4)
N2 C18 H18A 108.3
C19 C18 H18A 108.3
C23 C18 H18A 108.3
C18 C19 C20 112.2(4)
C18 C19 H19A 109.2
C20 C19 H19A 109.2
C18 C19 H19B 109.2
C20 C19 H19B 109.2
H19A C19 H19B 107.9
C21 C20 C19 111.5(4)
C21 C20 H20A 109.3
C19 C20 H20A 109.3
C21 C20 H20B 109.3
C19 C20 H20B 109.3
H20A C20 H20B 108.0
C20 C21 C22 111.5(4)
C20 C21 H21A 109.3
C22 C21 H21A 109.3
C20 C21 H21B 109.3
C22 C21 H21B 109.3
H21A C21 H21B 108.0
C21 C22 C23 111.2(5)
C21 C22 H22A 109.4
C23 C22 H22A 109.4
C21 C22 H22B 109.4
C23 C22 H22B 109.4
H22A C22 H22B 108.0
C22 C23 C18 111.4(4)
C22 C23 H23A 109.4
C18 C23 H23A 109.4
C22 C23 H23B 109.4
C18 C23 H23B 109.4
H23A C23 H23B 108.0
C29 C24 C25 117.8(5)
C29 C24 N3 122.3(5)
C25 C24 N3 119.9(4)
C26 C25 C24 120.7(5)
C26 C25 H25A 119.7
C24 C25 H25A 119.7
C27 C26 C25 121.6(6)
C27 C26 H26A 119.2
C25 C26 H26A 119.2
C26 C27 C28 118.6(6)
C26 C27 H27A 120.7
C28 C27 H27A 120.7
C27 C28 C29 120.3(6)
C27 C28 H28A 119.8
C29 C28 H28A 119.8
C24 C29 C28 121.0(6)
C24 C29 H29A 119.5
C28 C29 H29A 119.5
Si1 C30 H30A 109.5
Si1 C30 H30B 109.5
H30A C30 H30B 109.5
Si1 C30 H30C 109.5
H30A C30 H30C 109.5
H30B C30 H30C 109.5
Si1 C31 H31A 109.5
Si1 C31 H31B 109.5
H31A C31 H31B 109.5
Si1 C31 H31C 109.5
H31A C31 H31C 109.5
H31B C31 H31C 109.5
C35 C32 C34 111.3(6)
C35 C32 C33 105.0(7)
C34 C32 C33 100.3(6)
C35 C32 Si1 116.2(4)
C34 C32 Si1 109.4(4)
C33 C32 Si1 113.4(4)
C32 C33 H33A 109.5
C32 C33 H33B 109.5
H33A C33 H33B 109.5
C32 C33 H33C 109.5
H33A C33 H33C 109.5
H33B C33 H33C 109.5
C32 C34 H34A 109.5
C32 C34 H34B 109.5
H34A C34 H34B 109.5
C32 C34 H34C 109.5
H34A C34 H34C 109.5
H34B C34 H34C 109.5
C32 C35 H35A 109.5
C32 C35 H35B 109.5
H35A C35 H35B 109.5
C32 C35 H35C 109.5
H35A C35 H35C 109.5
H35B C35 H35C 109.5

loop_
_geom_bond_atom_site_label_1
_geom_bond_atom_site_label_2
_geom_bond_distance
Er1 N2 2.299(4)
Er1 N1 2.307(4)
Er1 C10 2.594(6)
Er1 C3 2.600(6)
Er1 C8 2.603(6)
Er1 C4 2.609(6)
Er1 C7 2.621(6)
Er1 C6 2.622(6)
Er1 C9 2.626(6)
Er1 C2 2.629(7)
Er1 C5 2.630(7)
Er1 C1 2.631(7)
N1 C11 1.336(5)
N1 C12 1.465(5)
N2 C11 1.337(5)
N2 C18 1.469(5)
N3 C24 1.434(5)
N3 C11 1.445(5)
N3 Si1 1.770(3)
Si1 C31 1.860(5)
Si1 C30 1.868(4)
Si1 C32 1.880(5)
C1 C2 1.334(10)
C1 C5 1.402(10)
C1 H1A 0.9300
C2 C3 1.302(9)
C2 H2A 0.9300
C3 C4 1.317(8)
C3 H3A 0.9300
C4 C5 1.356(10)
C4 H4A 0.9300
C5 H5A 0.9300
C6 C7 1.310(8)
C6 C10 1.315(9)
C6 H6A 0.9300
C7 C8 1.360(9)
C7 H7A 0.9300
C8 C9 1.394(9)
C8 H8A 0.9300
C9 C10 1.360(9)
C9 H9A 0.9300
C10 H10A 0.9300
C12 C17 1.488(5)
C12 C13 1.508(5)
C12 H12A 0.9800
C13 C14 1.529(6)
C13 H13A 0.9700
C13 H13B 0.9700
C14 C15 1.487(6)
C14 H14A 0.9700
C14 H14B 0.9700
C15 C16 1.517(6)
C15 H15A 0.9700
C15 H15B 0.9700
C16 C17 1.528(6)
C16 H16A 0.9700
C16 H16B 0.9700
C17 H17A 0.9700
C17 H17B 0.9700
C18 C19 1.501(5)
C18 C23 1.516(5)
C18 H18A 0.9800
C19 C20 1.533(5)
C19 H19A 0.9700
C19 H19B 0.9700
C20 C21 1.499(6)
C20 H20A 0.9700
C20 H20B 0.9700
C21 C22 1.511(6)
C21 H21A 0.9700
C21 H21B 0.9700
C22 C23 1.513(6)
C22 H22A 0.9700
C22 H22B 0.9700
C23 H23A 0.9700
C23 H23B 0.9700
C24 C29 1.358(6)
C24 C25 1.382(6)
C25 C26 1.372(6)
C25 H25A 0.9300
C26 C27 1.344(7)
C26 H26A 0.9300
C27 C28 1.368(8)
C27 H27A 0.9300
C28 C29 1.392(7)
C28 H28A 0.9300
C29 H29A 0.9300
C30 H30A 0.9600
C30 H30B 0.9600
C30 H30C 0.9600
C31 H31A 0.9600
C31 H31B 0.9600
C31 H31C 0.9600
C32 C35 1.404(7)
C32 C34 1.450(7)
C32 C33 1.503(8)
C33 H33A 0.9600
C33 H33B 0.9600
C33 H33C 0.9600
C34 H34A 0.9600
C34 H34B 0.9600
C34 H34C 0.9600
C35 H35A 0.9600
C35 H35B 0.9600
C35 H35C 0.9600
